data_7023833
loop_
_publ_author_name
'Xue, Fei'
'Zhao, Jin'
'Hor, T. S. Andy'

_publ_section_title
;
 Cross-coupling of alkyl halides with aryl or alkyl Grignards catalyzed by
 dinuclear Ni(II) complexes containing functionalized tripodal
 amine-pyrazolyl ligands.
;
_journal_issue 14
_journal_name_full 'Dalton transactions (Cambridge, England : 2003)'
_journal_page_first 5150
_journal_page_last 5158
_journal_paper_doi 10.1039/c3dt32111h
_journal_volume 42
_journal_year 2013
_chemical_formula_sum 'C10 H23 Br2 Mg N2 O'
_chemical_formula_weight 371.43
_chemical_name_systematic
;
?
;
_space_group_IT_number 61
_symmetry_cell_setting orthorhombic
_symmetry_space_group_name_Hall '-P 2ac 2ab'
_symmetry_space_group_name_H-M 'P b c a'
_atom_sites_solution_hydrogens geom
_atom_sites_solution_primary direct
_atom_sites_solution_secondary difmap
_audit_creation_method SHELXL-97
_cell_angle_alpha 90.00
_cell_angle_beta 90.00
_cell_angle_gamma 90.00
_cell_formula_units_Z 8
_cell_length_a 11.4772(12)
_cell_length_b 12.3357(12)
_cell_length_c 22.480(2)
_cell_measurement_reflns_used 1629
_cell_measurement_temperature 223(2)
_cell_measurement_theta_max 19.15
_cell_measurement_theta_min 2.54
_cell_volume 3182.7(5)
_computing_cell_refinement 'Bruker SMART'
_computing_data_collection 'Bruker SMART'
_computing_data_reduction 'Bruker SAINT'
_computing_molecular_graphics 'Bruker SHELXTL'
_computing_publication_material 'Bruker SHELXTL'
_computing_structure_refinement 'SHELXL-97 (Sheldrick, 1997)'
_computing_structure_solution 'SHELXS-97 (Sheldrick, 1990)'
_diffrn_ambient_temperature 223(2)
_diffrn_measured_fraction_theta_full 1.000
_diffrn_measured_fraction_theta_max 1.000
_diffrn_measurement_device_type 'CCD area detector'
_diffrn_measurement_method 'phi and omega scans'
_diffrn_radiation_monochromator graphite
_diffrn_radiation_source 'fine-focus sealed tube'
_diffrn_radiation_type MoK\a
_diffrn_radiation_wavelength 0.71073
_diffrn_reflns_av_R_equivalents 0.1035
_diffrn_reflns_av_sigmaI/netI 0.0814
_diffrn_reflns_limit_h_max 14
_diffrn_reflns_limit_h_min -14
_diffrn_reflns_limit_k_max 15
_diffrn_reflns_limit_k_min -16
_diffrn_reflns_limit_l_max 23
_diffrn_reflns_limit_l_min -29
_diffrn_reflns_number 21206
_diffrn_reflns_theta_full 27.50
_diffrn_reflns_theta_max 27.50
_diffrn_reflns_theta_min 1.81
_exptl_absorpt_coefficient_mu 5.119
_exptl_absorpt_correction_T_max 0.6285
_exptl_absorpt_correction_T_min 0.2339
_exptl_absorpt_correction_type multi-scan
_exptl_crystal_colour Colourless
_exptl_crystal_density_diffrn 1.550
_exptl_crystal_density_meas ?
_exptl_crystal_density_method 'not measured'
_exptl_crystal_description Block
_exptl_crystal_F_000 1496
_exptl_crystal_size_max 0.40
_exptl_crystal_size_mid 0.14
_exptl_crystal_size_min 0.10
_refine_diff_density_max 0.657
_refine_diff_density_min -0.546
_refine_diff_density_rms 0.138
_refine_ls_extinction_method none
_refine_ls_goodness_of_fit_ref 1.023
_refine_ls_hydrogen_treatment mixed
_refine_ls_matrix_type full
_refine_ls_number_parameters 149
_refine_ls_number_reflns 3652
_refine_ls_number_restraints 0
_refine_ls_restrained_S_all 1.023
_refine_ls_R_factor_all 0.1096
_refine_ls_R_factor_gt 0.0517
_refine_ls_shift/su_max 0.000
_refine_ls_shift/su_mean 0.000
_refine_ls_structure_factor_coef Fsqd
_refine_ls_weighting_details 'calc w=1/[\s^2^(Fo^2^)+(0.0784P)^2^+0.0000P] where P=(Fo^2^+2Fc^2^)/3'
_refine_ls_weighting_scheme calc
_refine_ls_wR_factor_gt 0.1217
_refine_ls_wR_factor_ref 0.1593
_reflns_number_gt 2163
_reflns_number_total 3652
_reflns_threshold_expression >2sigma(I)
_cod_data_source_file c3dt32111h.txt
_cod_data_source_block b084
_cod_depositor_comments
;
The following automatic conversions were performed:

'_symmetry_cell_setting' value 'Orthorhombic' changed to
'orthorhombic' according to
/home/saulius/struct/CIF-dictionaries/cif_core.dic dictionary named
'cif_core.dic' version 2.4.2 from
2011-04-26.

'_exptl_absorpt_correction_type' value 'Multi-scan'
changed to 'multi-scan' according to
/home/saulius/struct/CIF-dictionaries/cif_core.dic dictionary named
'cif_core.dic' version 2.4.2 from 2011-04-26.

Automatic conversion script
Id: cif_fix_values 1891 2012-01-12 08:04:46Z andrius 

The following automatic conversions were performed:

'_exptl_crystal_density_meas' value 'Not Measured' was changed to '?'
- the value is perceived as not measured.

Automatic conversion script
Id: cif_fix_values 3008 2015-01-20 13:52:24Z robertas 
;
_cod_original_cell_volume 3182.7(6)
_cod_original_sg_symbol_H-M Pbca
_cod_database_code 7023833

loop_
_symmetry_equiv_pos_as_xyz
'x, y, z'
'-x+1/2, -y, z+1/2'
'-x, y+1/2, -z+1/2'
'x+1/2, -y+1/2, -z'
'-x, -y, -z'
'x-1/2, y, -z-1/2'
'x, -y-1/2, z-1/2'
'-x-1/2, y-1/2, z'

loop_
_atom_site_label
_atom_site_type_symbol
_atom_site_fract_x
_atom_site_fract_y
_atom_site_fract_z
_atom_site_U_iso_or_equiv
_atom_site_adp_type
_atom_site_occupancy
_atom_site_symmetry_multiplicity
_atom_site_calc_flag
_atom_site_refinement_flags
Mg1 Mg 0.06857(16) 0.86115(14) 0.38033(7) 0.0241(4) Uani 1 1 d .
Br1 Br 0.13497(6) 0.71836(5) 0.30774(3) 0.0415(2) Uani 1 1 d .
Br2 Br 0.07983(7) 0.80858(6) 0.48849(3) 0.0532(3) Uani 1 1 d .
O1 O 0.2295(3) 0.9398(3) 0.38610(16) 0.0328(9) Uani 1 1 d .
N1 N 0.0059(4) 0.9991(4) 0.3232(2) 0.0323(11) Uani 1 1 d .
N2 N -0.1220(4) 0.8234(4) 0.3756(2) 0.0364(12) Uani 1 1 d .
C1 C -0.1210(5) 0.9845(6) 0.3131(3) 0.0512(19) Uani 1 1 d .
H1A H -0.1641 1.0271 0.3426 0.061 Uiso 1 1 calc R
H1B H -0.1411 1.0122 0.2736 0.061 Uiso 1 1 calc R
C2 C -0.1576(6) 0.8695(6) 0.3174(3) 0.0469(17) Uani 1 1 d .
H2A H -0.1218 0.8277 0.2851 0.056 Uiso 1 1 calc R
H2B H -0.2425 0.8645 0.3131 0.056 Uiso 1 1 calc R
C3 C 0.0687(6) 0.9892(6) 0.2656(3) 0.0527(19) Uani 1 1 d .
H3A H 0.0527 1.0524 0.2413 0.079 Uiso 1 1 calc R
H3B H 0.0425 0.9246 0.2450 0.079 Uiso 1 1 calc R
H3C H 0.1518 0.9841 0.2730 0.079 Uiso 1 1 calc R
C4 C 0.0271(7) 1.1090(5) 0.3466(3) 0.0510(19) Uani 1 1 d .
H4A H 0.1103 1.1222 0.3487 0.077 Uiso 1 1 calc R
H4B H -0.0064 1.1153 0.3861 0.077 Uiso 1 1 calc R
H4C H -0.0087 1.1620 0.3204 0.077 Uiso 1 1 calc R
C5 C -0.1884(7) 0.8766(6) 0.4239(3) 0.057(2) Uani 1 1 d .
H5A H -0.1574 0.9486 0.4308 0.085 Uiso 1 1 calc R
H5B H -0.1816 0.8340 0.4601 0.085 Uiso 1 1 calc R
H5C H -0.2698 0.8819 0.4127 0.085 Uiso 1 1 calc R
C6 C -0.1505(6) 0.7064(5) 0.3767(3) 0.0536(19) Uani 1 1 d .
H6A H -0.2344 0.6972 0.3764 0.080 Uiso 1 1 calc R
H6B H -0.1184 0.6740 0.4124 0.080 Uiso 1 1 calc R
H6C H -0.1172 0.6715 0.3420 0.080 Uiso 1 1 calc R
C7 C 0.2506(6) 1.0248(5) 0.4315(3) 0.0442(16) Uani 1 1 d .
H7A H 0.1862 1.0284 0.4601 0.053 Uiso 1 1 calc R
H7B H 0.2606 1.0961 0.4129 0.053 Uiso 1 1 calc R
C8 C 0.3601(7) 0.9882(7) 0.4607(3) 0.062(2) Uani 1 1 d .
H8A H 0.3430 0.9372 0.4930 0.075 Uiso 1 1 calc R
H8B H 0.4029 1.0501 0.4771 0.075 Uiso 1 1 calc R
C9 C 0.4294(7) 0.9337(6) 0.4124(4) 0.062(2) Uani 1 1 d .
H9 H 0.5107 0.9303 0.4074 0.074 Uiso 1 1 calc R
C10 C 0.3379(6) 0.8878(7) 0.3754(4) 0.062(2) Uani 1 1 d .
H10A H 0.3590 0.8959 0.3334 0.075 Uiso 1 1 calc R
H10B H 0.3305 0.8102 0.3839 0.075 Uiso 1 1 calc R

loop_
_atom_site_aniso_label
_atom_site_aniso_U_11
_atom_site_aniso_U_22
_atom_site_aniso_U_33
_atom_site_aniso_U_23
_atom_site_aniso_U_13
_atom_site_aniso_U_12
Mg1 0.0303(11) 0.0207(9) 0.0212(9) -0.0012(7) -0.0019(8) -0.0018(8)
Br1 0.0478(4) 0.0342(3) 0.0425(4) -0.0127(3) -0.0036(3) 0.0031(3)
Br2 0.0733(6) 0.0572(5) 0.0292(4) 0.0132(3) -0.0062(3) -0.0085(4)
O1 0.032(3) 0.035(2) 0.032(2) -0.0043(17) -0.0061(17) -0.0058(19)
N1 0.026(3) 0.042(3) 0.030(3) 0.008(2) -0.003(2) 0.003(2)
N2 0.037(3) 0.038(3) 0.035(3) -0.001(2) 0.005(2) -0.006(2)
C1 0.031(4) 0.070(5) 0.053(4) 0.027(4) -0.003(3) -0.002(3)
C2 0.036(4) 0.053(4) 0.052(4) 0.007(3) -0.010(3) -0.011(3)
C3 0.051(5) 0.077(5) 0.030(4) 0.016(3) 0.004(3) 0.013(4)
C4 0.062(5) 0.023(3) 0.068(5) 0.001(3) -0.017(4) 0.005(3)
C5 0.048(5) 0.056(5) 0.068(5) -0.010(4) 0.018(4) 0.001(4)
C6 0.046(5) 0.046(4) 0.069(5) -0.005(3) 0.005(4) -0.022(3)
C7 0.051(4) 0.040(4) 0.042(4) -0.011(3) -0.009(3) -0.010(3)
C8 0.059(5) 0.071(5) 0.056(5) -0.001(4) -0.029(4) -0.008(4)
C9 0.035(4) 0.065(5) 0.086(6) -0.007(4) -0.018(4) -0.003(4)
C10 0.032(4) 0.074(5) 0.082(6) -0.034(4) -0.004(4) -0.002(4)

loop_
_atom_type_symbol
_atom_type_description
_atom_type_scat_dispersion_real
_atom_type_scat_dispersion_imag
_atom_type_scat_source
C C 0.0033 0.0016 'International Tables Vol C Tables 4.2.6.8 and 6.1.1.4'
H H 0.0000 0.0000 'International Tables Vol C Tables 4.2.6.8 and 6.1.1.4'
N N 0.0061 0.0033 'International Tables Vol C Tables 4.2.6.8 and 6.1.1.4'
O O 0.0106 0.0060 'International Tables Vol C Tables 4.2.6.8 and 6.1.1.4'
Mg Mg 0.0486 0.0363 'International Tables Vol C Tables 4.2.6.8 and 6.1.1.4'
Br Br -0.2901 2.4595 'International Tables Vol C Tables 4.2.6.8 and 6.1.1.4'

loop_
_geom_angle_atom_site_label_1
_geom_angle_atom_site_label_2
_geom_angle_atom_site_label_3
_geom_angle
O1 Mg1 N2 164.29(19)
O1 Mg1 N1 88.12(17)
N2 Mg1 N1 79.46(19)
O1 Mg1 Br1 95.59(12)
N2 Mg1 Br1 96.85(14)
N1 Mg1 Br1 104.81(13)
O1 Mg1 Br2 90.82(12)
N2 Mg1 Br2 92.46(14)
N1 Mg1 Br2 139.63(14)
Br1 Mg1 Br2 115.44(7)
C10 O1 C7 107.1(4)
C10 O1 Mg1 123.6(4)
C7 O1 Mg1 121.0(3)
C4 N1 C1 109.1(5)
C4 N1 C3 107.8(5)
C1 N1 C3 109.4(5)
C4 N1 Mg1 116.0(4)
C1 N1 Mg1 108.0(4)
C3 N1 Mg1 106.3(4)
C6 N2 C5 107.8(5)
C6 N2 C2 109.1(5)
C5 N2 C2 109.6(5)
C6 N2 Mg1 114.7(4)
C5 N2 Mg1 112.1(4)
C2 N2 Mg1 103.4(4)
C2 C1 N1 112.6(6)
C1 C2 N2 110.2(5)
O1 C7 C8 103.1(5)
C7 C8 C9 105.2(6)
C10 C9 C8 101.8(6)
O1 C10 C9 111.1(6)

loop_
_geom_bond_atom_site_label_1
_geom_bond_atom_site_label_2
_geom_bond_distance
Mg1 O1 2.091(4)
Mg1 N2 2.239(5)
Mg1 N1 2.250(5)
Mg1 Br1 2.5191(18)
Mg1 Br2 2.5197(17)
O1 C10 1.420(8)
O1 C7 1.482(6)
N1 C4 1.476(7)
N1 C1 1.484(8)
N1 C3 1.486(8)
N2 C6 1.480(8)
N2 C5 1.481(8)
N2 C2 1.483(8)
C1 C2 1.483(10)
C7 C8 1.488(9)
C8 C9 1.506(11)
C9 C10 1.454(10)
